data_2104486
loop_
_publ_author_name
'Marsh, Richard E.'

_publ_section_title
;
 Space groups <i>P</i>1 and <i>Cc</i>: how are they doing?
;
_journal_coeditor_code BK5088
_journal_issue 6
_journal_name_full 'Acta Crystallographica Section B'
_journal_page_first 782
_journal_page_last 783
_journal_paper_doi 10.1107/S0108768109046448
_journal_volume 65
_journal_year 2009
_chemical_formula_sum 'C14 H14 N2 O4 S2 Zn'
_chemical_formula_weight 403.76
_chemical_name_systematic
;
catena((mu(2)-1,2-bis(4-pyridyl)disulfide)-bis(acetato-O)-zinc(ii))
;
_space_group_IT_number 15
_symmetry_cell_setting monoclinic
_symmetry_space_group_name_Hall '-C 2yc'
_symmetry_space_group_name_H-M 'C 1 2/c 1'
_cell_angle_alpha 90.00
_cell_angle_beta 109.5560(10)
_cell_angle_gamma 90.00
_cell_formula_units_Z 4
_cell_length_a 16.4615(4)
_cell_length_b 10.0537(2)
_cell_length_c 10.9358(3)
_cell_measurement_temperature 223(2)
_cell_volume 1705.46(7)
_diffrn_radiation_type MoK\a
_diffrn_radiation_wavelength 0.71073
_exptl_crystal_colour 'light yellow'
_exptl_crystal_density_diffrn 1.573
_exptl_crystal_density_method 'not measured'
_exptl_crystal_description 'long rod, cut'
_exptl_crystal_F_000 824
_cod_data_source_file bk5088.cif
_cod_data_source_block FAYQUS
_cod_original_sg_symbol_H-M C2/c
_cod_database_code 2104486

loop_
_symmetry_equiv_pos_as_xyz
'x, y, z'
'-x, y, 1/2-z'
'-x, -y, -z'
'x, -y, z+1/2'
'x+1/2, y+1/2, z'
'1/2-x, 1/2-y, -z'
'1/2-x, 1/2+y, 1/2-z'
'x+1/2, -y+1/2, z+1/2'

loop_
_atom_site_label
_atom_site_type_symbol
_atom_site_fract_x
_atom_site_fract_y
_atom_site_fract_z
_atom_site_occupancy
Zn1 Zn 0.5 0.45376 0.75 1
S1 S 0.44546 0.02394 0.27380 1
N1 N 0.4816 0.3282 0.5959 1
C1 C 0.5446 0.3104 0.5442 1
H1 H 0.5953 0.3612 0.5763 1
C2 C 0.5376 0.2203 0.4458 1
H2 H 0.5826 0.2104 0.4116 1
C3 C 0.4638 0.1451 0.3984 1
C4 C 0.3975 0.1638 0.4498 1
H3 H 0.3459 0.1152 0.4181 1
C5 C 0.4096 0.2552 0.5479 1
H4 H 0.3652 0.2672 0.5831 1
O1 O 0.5943 0.5759 0.7698 1
O2 O 0.6948 0.4200 0.8048 1
C6 C 0.6726 0.5378 0.7986 1
C7 C 0.7388 0.6460 0.8250 1

loop_
_geom_angle_atom_site_label_1
_geom_angle_atom_site_label_2
_geom_angle_atom_site_label_3
_geom_angle
_geom_angle_site_symmetry_1
_geom_angle_site_symmetry_2
_geom_angle_site_symmetry_3
_geom_angle_publ_flag
O1 Zn1 N1 112.09 . . . yes
O1 Zn1 O1 101.16 . . 2_656 yes
O1 Zn1 N1 114.06 . . 2_656 yes
O1 Zn1 N1 114.06 2_656 . . yes
N1 Zn1 N1 103.78 . . 2_656 yes
O1 Zn1 N1 112.09 2_656 . 2_656 yes
S1 S1 C3 105.00 2_655 . . yes
Zn1 O1 C6 122.85 . . . yes
Zn1 N1 C1 120.30 . . . yes
Zn1 N1 C5 121.83 . . . yes
C1 N1 C5 117.75 . . . yes
N1 C1 C2 122.55 . . . yes
C1 C2 C3 119.11 . . . no
S1 C3 C2 124.57 . . . yes
S1 C3 C4 116.46 . . . yes
C2 C3 C4 118.97 . . . no
C3 C4 C5 118.35 . . . no
N1 C5 C4 123.27 . . . yes
O1 C6 O2 123.80 . . . yes
O1 C6 C7 115.99 . . . yes
O2 C6 C7 120.21 . . . yes

loop_
_geom_bond_atom_site_label_1
_geom_bond_atom_site_label_2
_geom_bond_distance
_geom_bond_site_symmetry_1
_geom_bond_site_symmetry_2
_geom_bond_publ_flag
Zn1 O1 1.9338 . . yes
Zn1 N1 2.0454 . . yes
Zn1 O1 1.9338 . 2_656 yes
Zn1 N1 2.0454 . 2_656 yes
S1 C3 1.7766 . . yes
S1 S1 2.0300 . 2_655 yes
O1 C6 1.2789 . . yes
O2 C6 1.2346 . . yes
N1 C1 1.3490 . . yes
N1 C5 1.3426 . . yes
C1 C2 1.3816 . . no
C2 C3 1.3764 . . no
C3 C4 1.3975 . . no
C4 C5 1.3755 . . no
C6 C7 1.4979 . . no
C1 H1 0.9400 . . no
C2 H2 0.9400 . . no
C4 H3 0.9400 . . no
C5 H4 0.9400 . . no
